data_7061695
loop_
_publ_author_name
'Vatsa, Aditi'
'Padhi, Sumanta Kumar'

_publ_section_title
;
 Formic acid dehydrogenation by [Ru(\h6-benzene)(L)Cl] catalysts: L =
 2-methylquinolin-8-olate and quinolin-8-olate
;
_journal_issue 32
_journal_name_full 'New Journal of Chemistry'
_journal_page_first 15723
_journal_page_last 15731
_journal_paper_doi 10.1039/D2NJ03121C
_journal_volume 46
_journal_year 2022
_chemical_formula_moiety 'C15 H12 Cl N O Ru'
_chemical_formula_sum 'C15 H12 Cl N O Ru'
_chemical_formula_weight 358.78
_space_group_crystal_system monoclinic
_space_group_IT_number 14
_space_group_name_Hall '-P 2ybc'
_space_group_name_H-M_alt 'P 1 21/c 1'
_symmetry_Int_Tables_number 14
_atom_sites_solution_primary iterative
_audit_block_doi 10.5517/ccdc.csd.cc28xgym
_audit_creation_date 2021-09-28
_audit_creation_method
;
Olex2 1.2
(compiled 2018.05.29 svn.r3508 for OlexSys, GUI svn.r5506)
;
_audit_update_record
;
2021-09-28 deposited with the CCDC.	2022-07-26 downloaded from the CCDC.
;
_cell_angle_alpha 90
_cell_angle_beta 117.249(10)
_cell_angle_gamma 90
_cell_formula_units_Z 4
_cell_length_a 7.3837(9)
_cell_length_b 15.434(2)
_cell_length_c 12.6134(18)
_cell_measurement_reflns_used 2687
_cell_measurement_temperature 293(2)
_cell_measurement_theta_max 28.5890
_cell_measurement_theta_min 2.2370
_cell_volume 1277.9(3)
_computing_cell_refinement
;
'CrysAlisPro 1.171.39.29c (Rigaku OD, 2017)'
;
_computing_data_collection
;
'CrysAlisPro 1.171.39.29c (Rigaku OD, 2017)'
;
_computing_data_reduction
;
'CrysAlisPro 1.171.39.29c (Rigaku OD, 2017)'
;
_computing_molecular_graphics 'Olex2 (Dolomanov et al., 2009)'
_computing_publication_material 'Olex2 (Dolomanov et al., 2009)'
_computing_structure_refinement 'olex2.refine (Bourhis et al., 2015)'
_computing_structure_solution 'olex2.solve (Bourhis et al., 2015)'
_diffrn_ambient_temperature 293.15
_diffrn_detector 'CCD plate'
_diffrn_detector_type EosS2
_diffrn_measured_fraction_theta_full 0.9998
_diffrn_measured_fraction_theta_max 0.9998
_diffrn_measurement_details
;
List of Runs (angles in degrees, time in seconds):

  # Type    Start    End  Width  t~exp~   \w     \q     \k     \f   Frames
#--------------------------------------------------------------------------
  1  \w      1.00  79.00   1.00   45.06    --   13.76  57.00 -60.00   78
  2  \w      1.00  27.00   1.00   45.06    --   13.76  77.00  30.00   26
  3  \w     42.00  73.00   1.00   45.06    --   13.76-137.00-143.00   31
  4  \w    -13.00  50.00   1.00   45.06    --  -15.95  57.00-180.00   63
;
_diffrn_measurement_device 'four-circle diffractometer'
_diffrn_measurement_device_type 'SuperNova, Single source at offset/far, EosS2'
_diffrn_measurement_method '\w scans'
_diffrn_measurement_specimen_support 'Mitegen 50um'
_diffrn_orient_matrix_type 'CrysAlisPro convention (1999,Acta A55,543-557)'
_diffrn_orient_matrix_UB_11 0.0513545000
_diffrn_orient_matrix_UB_12 0.0168387000
_diffrn_orient_matrix_UB_13 0.0526803000
_diffrn_orient_matrix_UB_21 -0.0211458000
_diffrn_orient_matrix_UB_22 0.0427595000
_diffrn_orient_matrix_UB_23 -0.0203916000
_diffrn_orient_matrix_UB_31 -0.0794734000
_diffrn_orient_matrix_UB_32 -0.0004835000
_diffrn_orient_matrix_UB_33 0.0285722000
_diffrn_radiation_collimation 0.3
_diffrn_radiation_monochromator mirror
_diffrn_radiation_probe x-ray
_diffrn_radiation_type 'Mo K\a'
_diffrn_radiation_wavelength 0.71073
_diffrn_reflns_av_R_equivalents 0.0349
_diffrn_reflns_av_unetI/netI 0.0563
_diffrn_reflns_limit_h_max 9
_diffrn_reflns_limit_h_min -9
_diffrn_reflns_limit_k_max 18
_diffrn_reflns_limit_k_min -20
_diffrn_reflns_limit_l_max 10
_diffrn_reflns_limit_l_min -17
_diffrn_reflns_number 5778
_diffrn_reflns_theta_full 25.00
_diffrn_reflns_theta_max 25.00
_diffrn_reflns_theta_min 2.024
_diffrn_source 'micro-focus sealed X-ray tube'
_diffrn_source_current 24.0
_diffrn_source_power 1.2
_diffrn_source_target Mo
_diffrn_source_type 'SuperNova (Mo) X-ray Source'
_diffrn_source_voltage 50.0
_exptl_absorpt_coefficient_mu 1.424
_exptl_absorpt_correction_T_max 0.742
_exptl_absorpt_correction_T_min 0.697
_exptl_absorpt_correction_type multi-scan
_exptl_absorpt_process_details
;
CrysAlisPro 1.171.39.29c (Rigaku Oxford Diffraction, 2017)
Empirical absorption correction using spherical harmonics,
 implemented in SCALE3 ABSPACK scaling algorithm.
;
_exptl_crystal_colour Orange
_exptl_crystal_density_diffrn 1.8648
_exptl_crystal_description block
_exptl_crystal_F_000 712.0
_exptl_crystal_size_max 0.26
_exptl_crystal_size_mid 0.23
_exptl_crystal_size_min 0.21
_refine_diff_density_max 0.7521
_refine_diff_density_min -0.6264
_refine_diff_density_rms 0.1507
_refine_ls_d_res_high 0.8409
_refine_ls_d_res_low 9.0720
_refine_ls_goodness_of_fit_ref 1.0164
_refine_ls_hydrogen_treatment constr
_refine_ls_matrix_type full
_refine_ls_number_constraints 24
_refine_ls_number_parameters 172
_refine_ls_number_reflns 2257
_refine_ls_number_restraints 0
_refine_ls_restrained_S_all 1.0164
_refine_ls_R_factor_all 0.0544
_refine_ls_R_factor_gt 0.0378
_refine_ls_shift/su_max 0.0000
_refine_ls_shift/su_mean 0.0000
_refine_ls_structure_factor_coef Fsqd
_refine_ls_weighting_details 'w=1/[\s^2^(Fo^2^)+(0.0303P)^2^] where P=(Fo^2^+2Fc^2^)/3'
_refine_ls_weighting_scheme calc
_refine_ls_wR_factor_gt 0.0665
_refine_ls_wR_factor_ref 0.0723
_reflns_Friedel_coverage 0.0
_reflns_limit_h_max 7
_reflns_limit_h_min -8
_reflns_limit_k_max 18
_reflns_limit_k_min 0
_reflns_limit_l_max 15
_reflns_limit_l_min 0
_reflns_number_gt 1514
_reflns_number_total 2257
_reflns_threshold_expression I>=2u(I)
_cod_data_source_file d2nj03121c2.cif
_cod_data_source_block R8HQ
_cod_depositor_comments 'Adding full bibliography for 7061695--7061696.cif.'
_cod_original_sg_symbol_H-M 'P 21/c'
_cod_original_formula_sum 'C15 H12 Cl1 N O Ru'
_cod_database_code 7061695
_reflns_odcompleteness_completeness 99.89
_reflns_odcompleteness_iscentric 1
_reflns_odcompleteness_theta 26.32
_olex2_refinement_description
;
1. Fixed Uiso
 At 1.2 times of:
  All C(H) groups
2.a Riding coordinates:
 C13(H13), C15(H15), C12(H12), C11(H11), C10(H10), C14(H14)
2.b Aromatic/amide H refined with riding coordinates:
 C5(H5), C7(H7), C2(H2), C1(H1), C6(H6), C3(H3)
;
_olex2_date_sample_data_collection 2018-06-28
_olex2_submission_special_instructions 'No special instructions were received'
_oxdiff_exptl_absorpt_empirical_details
;
Empirical correction (ABSPACK) includes:
- Absorption correction using spherical harmonics
- Frame scaling
;
_oxdiff_exptl_absorpt_empirical_full_max 1.721
_oxdiff_exptl_absorpt_empirical_full_min 0.523

loop_
_space_group_symop_id
_space_group_symop_operation_xyz
1 x,y,z
2 -x,y+1/2,-z+1/2
3 -x,-y,-z
4 x,-y-1/2,z-1/2

loop_
_atom_site_label
_atom_site_type_symbol
_atom_site_fract_x
_atom_site_fract_y
_atom_site_fract_z
_atom_site_U_iso_or_equiv
_atom_site_adp_type
_atom_site_occupancy
_atom_site_refinement_flags_posn
Ru1 Ru -0.10288(5) -0.21253(2) 0.47420(3) 0.02789(14) Uani 1.000000 .
Cl1 Cl 0.23509(15) -0.14865(8) 0.56796(9) 0.0398(3) Uani 1.000000 .
O1 O -0.0160(5) -0.2834(2) 0.6271(2) 0.0401(8) Uani 1.000000 .
N1 N 0.0410(5) -0.3187(2) 0.4409(3) 0.0309(8) Uani 1.000000 .
C5 C 0.3087(6) -0.5029(4) 0.6334(5) 0.0507(13) Uani 1.000000 .
H5 H 0.3790(6) -0.5533(4) 0.6351(5) 0.0608(16) Uiso 1.000000 R
C13 C -0.2216(8) -0.0974(4) 0.3658(6) 0.0666(17) Uani 1.000000 .
H13 H -0.1553(8) -0.0524(4) 0.3486(6) 0.080(2) Uiso 1.000000 R
C15 C -0.3866(11) -0.2345(5) 0.3191(7) 0.083(2) Uani 1.000000 .
H15 H -0.4304(11) -0.2834(5) 0.2707(7) 0.100(3) Uiso 1.000000 R
C12 C -0.2581(8) -0.0899(4) 0.4626(6) 0.0638(17) Uani 1.000000 .
H12 H -0.2110(8) -0.0422(4) 0.5129(6) 0.077(2) Uiso 1.000000 R
C9 C 0.1248(5) -0.3754(3) 0.5373(3) 0.0258(9) Uani 1.000000 .
C11 C -0.3572(8) -0.1547(5) 0.4909(5) 0.0657(17) Uani 1.000000 .
H11 H -0.3824(8) -0.1500(5) 0.5565(5) 0.079(2) Uiso 1.000000 R
C4 C 0.2302(6) -0.4507(4) 0.5332(4) 0.0409(11) Uani 1.000000 .
C7 C 0.1774(7) -0.4066(3) 0.7356(4) 0.0419(12) Uani 1.000000 .
H7 H 0.1643(7) -0.3939(3) 0.8038(4) 0.0502(14) Uiso 1.000000 R
C2 C 0.1707(7) -0.4068(3) 0.3386(4) 0.0417(12) Uani 1.000000 .
H2 H 0.1857(7) -0.4158(3) 0.2701(4) 0.0500(14) Uiso 1.000000 R
C1 C 0.0678(7) -0.3330(3) 0.3468(4) 0.0401(11) Uani 1.000000 .
H1 H 0.0174(7) -0.2935(3) 0.2842(4) 0.0481(14) Uiso 1.000000 R
C10 C -0.4244(9) -0.2277(5) 0.4170(8) 0.078(2) Uani 1.000000 .
H10 H -0.4931(9) -0.2715(5) 0.4348(8) 0.093(2) Uiso 1.000000 R
C8 C 0.0915(6) -0.3518(3) 0.6354(4) 0.0346(11) Uani 1.000000 .
C6 C 0.2820(7) -0.4799(3) 0.7308(4) 0.0443(12) Uani 1.000000 .
H6 H 0.3376(7) -0.5156(3) 0.7974(4) 0.0532(15) Uiso 1.000000 R
C14 C -0.2865(10) -0.1682(5) 0.2921(5) 0.0694(18) Uani 1.000000 .
H14 H -0.2618(10) -0.1720(5) 0.2262(5) 0.083(2) Uiso 1.000000 R
C3 C 0.2491(6) -0.4655(3) 0.4282(4) 0.0419(12) Uani 1.000000 .
H3 H 0.3145(6) -0.5149(3) 0.4207(4) 0.0502(15) Uiso 1.000000 R

loop_
_atom_site_aniso_label
_atom_site_aniso_U_11
_atom_site_aniso_U_22
_atom_site_aniso_U_33
_atom_site_aniso_U_12
_atom_site_aniso_U_13
_atom_site_aniso_U_23
Ru1 0.0290(2) 0.0228(2) 0.0309(2) 0.00138(14) 0.01282(16) -0.00114(17)
Cl1 0.0335(6) 0.0382(7) 0.0443(6) -0.0037(5) 0.0150(5) -0.0013(6)
O1 0.047(2) 0.041(2) 0.0318(15) 0.0036(16) 0.0177(15) 0.0033(16)
N1 0.040(2) 0.030(2) 0.0273(18) -0.0064(18) 0.0197(16) -0.0055(18)
C5 0.038(3) 0.038(3) 0.063(3) -0.004(2) 0.012(2) 0.006(3)
C13 0.057(4) 0.049(4) 0.084(4) 0.023(3) 0.023(3) 0.041(4)
C15 0.049(5) 0.066(5) 0.073(4) 0.014(4) -0.026(3) -0.026(4)
C12 0.045(3) 0.039(4) 0.087(4) 0.009(3) 0.013(3) -0.016(3)
C9 0.025(2) 0.019(2) 0.030(2) -0.0037(17) 0.0103(18) -0.002(2)
C11 0.046(3) 0.074(5) 0.086(4) 0.017(3) 0.039(3) 0.005(4)
C4 0.032(2) 0.037(3) 0.053(3) -0.006(2) 0.018(2) -0.003(3)
C7 0.044(3) 0.043(3) 0.039(2) -0.008(2) 0.019(2) 0.003(3)
C2 0.045(3) 0.036(3) 0.050(3) -0.001(2) 0.026(2) -0.009(3)
C1 0.046(3) 0.039(3) 0.035(2) -0.005(2) 0.018(2) 0.002(2)
C10 0.033(4) 0.060(4) 0.128(6) -0.002(3) 0.026(4) 0.019(5)
C8 0.029(2) 0.037(3) 0.037(2) -0.008(2) 0.0148(19) -0.002(3)
C6 0.040(3) 0.038(3) 0.048(3) -0.003(2) 0.015(2) 0.014(3)
C14 0.061(4) 0.087(6) 0.042(3) 0.032(4) 0.008(3) 0.016(4)
C3 0.043(3) 0.043(3) 0.049(3) -0.008(2) 0.030(2) -0.022(3)

loop_
_atom_type_symbol
_atom_type_scat_dispersion_real
_atom_type_scat_dispersion_imag
_atom_type_scat_Cromer_Mann_a1
_atom_type_scat_Cromer_Mann_a2
_atom_type_scat_Cromer_Mann_a3
_atom_type_scat_Cromer_Mann_a4
_atom_type_scat_Cromer_Mann_b1
_atom_type_scat_Cromer_Mann_b2
_atom_type_scat_Cromer_Mann_b3
_atom_type_scat_Cromer_Mann_b4
_atom_type_scat_Cromer_Mann_c
_atom_type_scat_source
_atom_type_scat_dispersion_source
Ru -1.25900 0.83600 19.26700 12.91800 4.86300 1.56800 0.80900 8.43500 24.80000 94.29300 5.379 'Custom 4-Gaussian' custom
C 0.00300 0.00200 2.31000 1.02000 1.58900 0.86500 20.84400 10.20800 0.56900 51.65100 0.216 'Custom 4-Gaussian' custom
Cl 0.14800 0.15900 11.46000 7.19600 6.25600 1.64600 0.01000 1.16600 18.51900 47.77800 -9.557 'Custom 4-Gaussian' custom
H 0.00000 0.00000 0.49300 0.32300 0.14000 0.04100 10.51100 26.12600 3.14200 57.80000 0.003 'Custom 4-Gaussian' custom
O 0.01100 0.00600 3.04900 2.28700 1.54600 0.86700 13.27700 5.70100 0.32400 32.90900 0.251 'Custom 4-Gaussian' custom
N 0.00600 0.00300 12.21300 3.13200 2.01300 1.16600 0.00600 9.89300 28.99800 0.58300 -11.529 'Custom 4-Gaussian' custom

loop_
_geom_angle_atom_site_label_1
_geom_angle_atom_site_label_2
_geom_angle_atom_site_label_3
_geom_angle
_geom_angle_site_symmetry_1
_geom_angle_site_symmetry_3
_geom_angle_publ_flag
O1 Ru1 Cl1 87.08(9) . . ?
N1 Ru1 Cl1 85.00(10) . . ?
N1 Ru1 O1 78.61(13) . . ?
C13 Ru1 Cl1 90.17(16) . . ?
C13 Ru1 O1 153.3(2) . . ?
C13 Ru1 N1 127.6(2) . . ?
C15 Ru1 Cl1 150.1(3) . . ?
C15 Ru1 O1 122.0(3) . . ?
C15 Ru1 N1 93.8(2) . . ?
C15 Ru1 C13 67.0(3) . . ?
C12 Ru1 Cl1 94.10(15) . . ?
C12 Ru1 O1 117.0(2) . . ?
C12 Ru1 N1 164.3(2) . . ?
C12 Ru1 C13 36.7(2) . . ?
C12 Ru1 C15 79.2(2) . . ?
C11 Ru1 Cl1 121.79(19) . . ?
C11 Ru1 O1 92.29(18) . . ?
C11 Ru1 N1 151.5(2) . . ?
C11 Ru1 C13 66.9(2) . . ?
C11 Ru1 C15 68.0(3) . . ?
C11 Ru1 C12 36.9(2) . . ?
C10 Ru1 Cl1 159.4(2) . . ?
C10 Ru1 O1 94.6(2) . . ?
C10 Ru1 N1 115.4(2) . . ?
C10 Ru1 C13 79.2(2) . . ?
C10 Ru1 C15 37.7(3) . . ?
C10 Ru1 C12 66.9(2) . . ?
C10 Ru1 C11 37.7(3) . . ?
C14 Ru1 Cl1 113.1(2) . . ?
C14 Ru1 O1 159.6(3) . . ?
C14 Ru1 N1 99.3(2) . . ?
C14 Ru1 C13 36.8(2) . . ?
C14 Ru1 C15 37.6(3) . . ?
C14 Ru1 C12 66.6(3) . . ?
C14 Ru1 C11 79.9(2) . . ?
C14 Ru1 C10 67.8(3) . . ?
C8 O1 Ru1 115.3(3) . . ?
C9 N1 Ru1 112.3(2) . . ?
C1 N1 Ru1 127.9(3) . . ?
C1 N1 C9 119.6(4) . . ?
C4 C5 H5 120.2(3) . . ?
C6 C5 H5 120.2(3) . . ?
C6 C5 C4 119.6(5) . . ?
H13 C13 Ru1 130.9 . . ?
C12 C13 Ru1 72.2(3) . . ?
C12 C13 H13 118.9(4) . . ?
C14 C13 Ru1 71.9(3) . . ?
C14 C13 H13 119.7(4) . . ?
C14 C13 C12 121.4(6) . . ?
H15 C15 Ru1 129.0 . . ?
C10 C15 Ru1 71.7(3) . . ?
C10 C15 H15 119.6(4) . . ?
C14 C15 Ru1 72.5(4) . . ?
C14 C15 H15 120.0(5) . . ?
C14 C15 C10 120.5(6) . . ?
C13 C12 Ru1 71.0(3) . . ?
H12 C12 Ru1 128.4 . . ?
H12 C12 C13 120.7(4) . . ?
C11 C12 Ru1 71.2(3) . . ?
C11 C12 C13 120.8(6) . . ?
C11 C12 H12 118.4(4) . . ?
C4 C9 N1 121.1(4) . . ?
C8 C9 N1 114.6(4) . . ?
C8 C9 C4 124.3(4) . . ?
C12 C11 Ru1 71.9(3) . . ?
H11 C11 Ru1 130.6 . . ?
H11 C11 C12 121.3(4) . . ?
C10 C11 Ru1 70.4(3) . . ?
C10 C11 C12 118.7(6) . . ?
C10 C11 H11 120.0(4) . . ?
C9 C4 C5 116.9(4) . . ?
C3 C4 C5 125.7(5) . . ?
C3 C4 C9 117.4(4) . . ?
C8 C7 H7 120.6(3) . . ?
C6 C7 H7 120.6(3) . . ?
C6 C7 C8 118.8(4) . . ?
C1 C2 H2 119.3(3) . . ?
C3 C2 H2 119.3(3) . . ?
C3 C2 C1 121.5(4) . . ?
C2 C1 N1 121.2(4) . . ?
H1 C1 N1 119.4(3) . . ?
H1 C1 C2 119.4(3) . . ?
C15 C10 Ru1 70.6(3) . . ?
C11 C10 Ru1 71.9(3) . . ?
C11 C10 C15 119.9(6) . . ?
H10 C10 Ru1 129.5 . . ?
H10 C10 C15 120.8(4) . . ?
H10 C10 C11 119.3(4) . . ?
C9 C8 O1 119.0(4) . . ?
C7 C8 O1 124.7(4) . . ?
C7 C8 C9 116.3(4) . . ?
C7 C6 C5 124.1(5) . . ?
H6 C6 C5 118.0(3) . . ?
H6 C6 C7 118.0(3) . . ?
C13 C14 Ru1 71.3(3) . . ?
C15 C14 Ru1 69.8(3) . . ?
C15 C14 C13 118.7(6) . . ?
H14 C14 Ru1 129.9 . . ?
H14 C14 C13 120.3(4) . . ?
H14 C14 C15 121.0(5) . . ?
C2 C3 C4 119.1(4) . . ?
H3 C3 C4 120.4(3) . . ?
H3 C3 C2 120.4(3) . . ?

loop_
_geom_bond_atom_site_label_1
_geom_bond_atom_site_label_2
_geom_bond_distance
_geom_bond_site_symmetry_2
_geom_bond_publ_flag
Ru1 Cl1 2.4281(11) . ?
Ru1 O1 2.048(3) . ?
Ru1 N1 2.097(4) . ?
Ru1 C13 2.168(5) . ?
Ru1 C15 2.140(6) . ?
Ru1 C12 2.183(5) . ?
Ru1 C11 2.175(5) . ?
Ru1 C10 2.155(6) . ?
Ru1 C14 2.175(5) . ?
O1 C8 1.296(5) . ?
N1 C9 1.392(5) . ?
N1 C1 1.308(5) . ?
C5 H5 0.9300 . ?
C5 C4 1.384(7) . ?
C5 C6 1.376(6) . ?
C13 H13 0.9307 . ?
C13 C12 1.371(8) . ?
C13 C14 1.371(9) . ?
C15 H15 0.9309 . ?
C15 C10 1.389(9) . ?
C15 C14 1.392(10) . ?
C12 H12 0.9292 . ?
C12 C11 1.380(9) . ?
C9 C4 1.413(6) . ?
C9 C8 1.416(5) . ?
C11 H11 0.9304 . ?
C11 C10 1.400(9) . ?
C4 C3 1.412(6) . ?
C7 H7 0.9300 . ?
C7 C8 1.407(6) . ?
C7 C6 1.386(7) . ?
C2 H2 0.9300 . ?
C2 C1 1.399(6) . ?
C2 C3 1.354(6) . ?
C1 H1 0.9300 . ?
C10 H10 0.9323 . ?
C6 H6 0.9300 . ?
C14 H14 0.9307 . ?
C3 H3 0.9300 . ?
